data_7025039
loop_
_publ_author_name
'Ermolaev, Vadim'
'Miluykov, Vasiliy'
'Rizvanov, Ildar'
'Krivolapov, Dmitriy'
'Zvereva, Elena'
'Katsyuba, Sergey'
'Sinyashin, Oleg'
'Schmutzler, Reinhard'

_publ_section_title
;
 Phosphonium ionic liquids based on bulky phosphines: synthesis, structure
 and properties.
;
_journal_issue 23
_journal_name_full 'Dalton transactions (Cambridge, England : 2003)'
_journal_page_first 5564
_journal_page_last 5571
_journal_paper_doi 10.1039/b924636c
_journal_volume 39
_journal_year 2010
_chemical_formula_moiety 'C22 H48 P, B F4'
_chemical_formula_sum 'C22 H48 B F4 P'
_chemical_formula_weight 430.38
_chemical_name_common 'tri(tretbutyl)decylphosphonium tetrafluoroborate'
_chemical_name_systematic 'tri(tretbutyl)decylphosphonium tetrafluoroborate '
_space_group_IT_number 56
_symmetry_cell_setting orthorhombic
_symmetry_Int_Tables_number 56
_symmetry_space_group_name_Hall '-P 2ab 2ac'
_symmetry_space_group_name_H-M 'P c c n'
_atom_sites_solution_hydrogens geom
_atom_sites_solution_primary direct
_atom_sites_solution_secondary difmap
_audit_creation_method SHELXL-97
_cell_angle_alpha 90.00
_cell_angle_beta 90.00
_cell_angle_gamma 90.00
_cell_formula_units_Z 8
_cell_length_a 17.819(3)
_cell_length_b 22.858(3)
_cell_length_c 12.7497(19)
_cell_measurement_reflns_used 2053
_cell_measurement_temperature 296(2)
_cell_measurement_theta_max 16.56
_cell_measurement_theta_min 2.65
_cell_volume 5193.0(14)
_computing_cell_refinement 'Bruker SMART'
_computing_data_collection 'Bruker SMART'
_computing_data_reduction 'Bruker SAINT'
_computing_structure_refinement 'SHELXL-97 (Sheldrick, 2008)'
_computing_structure_solution 'SHELXS-97 (Sheldrick, 2008)'
_diffrn_ambient_temperature 296(2)
_diffrn_measured_fraction_theta_full 1.000
_diffrn_measured_fraction_theta_max 0.999
_diffrn_measurement_device_type 'CCD area detector'
_diffrn_measurement_method 'phi and omega scans'
_diffrn_radiation_monochromator graphite
_diffrn_radiation_probe x-ray
_diffrn_radiation_type MoK\a
_diffrn_radiation_wavelength 0.71073
_diffrn_reflns_av_R_equivalents 0.1603
_diffrn_reflns_av_sigmaI/netI 0.1091
_diffrn_reflns_limit_h_max 21
_diffrn_reflns_limit_h_min -21
_diffrn_reflns_limit_k_max 28
_diffrn_reflns_limit_k_min -28
_diffrn_reflns_limit_l_max 15
_diffrn_reflns_limit_l_min -15
_diffrn_reflns_number 37416
_diffrn_reflns_theta_full 26.00
_diffrn_reflns_theta_max 26.00
_diffrn_reflns_theta_min 2.16
_diffrn_source 'fine-focus sealed tube'
_diffrn_source_type SmartApex2
_exptl_absorpt_coefficient_mu 0.139
_exptl_absorpt_correction_type none
_exptl_crystal_colour colorless
_exptl_crystal_density_diffrn 1.101
_exptl_crystal_density_method 'not measured'
_exptl_crystal_description prism
_exptl_crystal_F_000 1888
_exptl_crystal_size_max 0.2
_exptl_crystal_size_mid 0.1
_exptl_crystal_size_min 0.05
_refine_diff_density_max 0.371
_refine_diff_density_min -0.331
_refine_diff_density_rms 0.048
_refine_ls_extinction_method none
_refine_ls_goodness_of_fit_ref 0.956
_refine_ls_hydrogen_treatment constr
_refine_ls_matrix_type full
_refine_ls_number_parameters 281
_refine_ls_number_reflns 5105
_refine_ls_number_restraints 11
_refine_ls_restrained_S_all 0.957
_refine_ls_R_factor_all 0.2376
_refine_ls_R_factor_gt 0.0974
_refine_ls_shift/su_max 0.010
_refine_ls_shift/su_mean 0.010
_refine_ls_structure_factor_coef Fsqd
_refine_ls_weighting_details 'calc w=1/[\s^2^(Fo^2^)+(0.0137P)^2^+16.5315P] where P=(Fo^2^+2Fc^2^)/3'
_refine_ls_weighting_scheme calc
_refine_ls_wR_factor_gt 0.1567
_refine_ls_wR_factor_ref 0.2099
_reflns_number_gt 1836
_reflns_number_total 5105
_reflns_threshold_expression >2sigma(I)
_cod_data_source_file b924636c.txt
_cod_data_source_block m58_fin
_cod_original_cell_volume 5193.3(13)
_cod_database_code 7025039

loop_
_symmetry_equiv_pos_as_xyz
'x, y, z'
'-x+1/2, -y+1/2, z'
'-x, y+1/2, -z+1/2'
'x+1/2, -y, -z+1/2'
'-x, -y, -z'
'x-1/2, y-1/2, -z'
'x, -y-1/2, z-1/2'
'-x-1/2, y, z-1/2'

loop_
_atom_site_label
_atom_site_type_symbol
_atom_site_fract_x
_atom_site_fract_y
_atom_site_fract_z
_atom_site_U_iso_or_equiv
_atom_site_adp_type
_atom_site_occupancy
_atom_site_symmetry_multiplicity
_atom_site_calc_flag
_atom_site_refinement_flags
_atom_site_disorder_assembly
_atom_site_disorder_group
P1 P 0.58699(9) 0.60666(6) 0.72239(12) 0.0581(4) Uani 1 1 d . . .
B1 B 0.6234(5) 0.6233(5) 0.2232(8) 0.082(3) Uani 1 1 d . . .
C14 C 0.6694(4) 0.5271(3) 0.5829(5) 0.089(2) Uani 1 1 d . . .
H14A H 0.6240 0.5048 0.5697 0.106 Uiso 1 1 calc R . .
H14B H 0.6739 0.5564 0.5283 0.106 Uiso 1 1 calc R . .
C16 C 0.7393(4) 0.4522(3) 0.4783(5) 0.099(2) Uani 1 1 d . . .
H16A H 0.6949 0.4278 0.4738 0.118 Uiso 1 1 calc R . .
H16B H 0.7380 0.4791 0.4196 0.118 Uiso 1 1 calc R . .
F4 F 0.6669(3) 0.6565(3) 0.1652(4) 0.167(2) Uani 1 1 d . . .
C10 C 0.6201(4) 0.6438(3) 0.8439(5) 0.089(2) Uani 1 1 d . . .
C13 C 0.6630(3) 0.5575(3) 0.6898(4) 0.0718(18) Uani 1 1 d . . .
H13A H 0.7092 0.5793 0.6998 0.086 Uiso 1 1 calc R . .
H13B H 0.6627 0.5268 0.7424 0.086 Uiso 1 1 calc R . .
C1 C 0.5016(4) 0.5602(3) 0.7507(6) 0.096(2) Uani 1 1 d . . .
C12 C 0.6626(4) 0.6016(3) 0.9156(5) 0.108(3) Uani 1 1 d . . .
H12A H 0.6801 0.6222 0.9764 0.162 Uiso 1 1 calc R . .
H12B H 0.7046 0.5855 0.8784 0.162 Uiso 1 1 calc R . .
H12C H 0.6297 0.5705 0.9370 0.162 Uiso 1 1 calc R . .
C4 C 0.4287(4) 0.5976(3) 0.7524(6) 0.119(3) Uani 1 1 d . . .
H4A H 0.3867 0.5730 0.7695 0.179 Uiso 1 1 calc R . .
H4B H 0.4210 0.6148 0.6846 0.179 Uiso 1 1 calc R . .
H4C H 0.4333 0.6279 0.8041 0.179 Uiso 1 1 calc R . .
C15 C 0.7356(4) 0.4871(3) 0.5788(5) 0.085(2) Uani 1 1 d . . .
H15A H 0.7334 0.4604 0.6378 0.102 Uiso 1 1 calc R . .
H15B H 0.7811 0.5101 0.5856 0.102 Uiso 1 1 calc R . .
C3 C 0.5119(5) 0.5286(3) 0.8596(6) 0.134(3) Uani 1 1 d . . .
H3A H 0.4675 0.5065 0.8757 0.201 Uiso 1 1 calc R . .
H3B H 0.5202 0.5572 0.9134 0.201 Uiso 1 1 calc R . .
H3C H 0.5543 0.5027 0.8561 0.201 Uiso 1 1 calc R . .
C2 C 0.4922(4) 0.5121(3) 0.6686(6) 0.116(3) Uani 1 1 d . . .
H2A H 0.5334 0.4852 0.6735 0.175 Uiso 1 1 calc R . .
H2B H 0.4912 0.5292 0.5999 0.175 Uiso 1 1 calc R . .
H2C H 0.4460 0.4916 0.6809 0.175 Uiso 1 1 calc R . .
F3 F 0.5856(5) 0.6598(3) 0.2847(5) 0.253(4) Uani 1 1 d . . .
C5 C 0.5717(4) 0.6581(3) 0.6119(5) 0.089(2) Uani 1 1 d . . .
C9 C 0.5562(4) 0.6728(3) 0.9059(5) 0.097(2) Uani 1 1 d . . .
H9A H 0.5205 0.6436 0.9268 0.145 Uiso 1 1 calc R . .
H9B H 0.5319 0.7014 0.8626 0.145 Uiso 1 1 calc R . .
H9C H 0.5764 0.6915 0.9672 0.145 Uiso 1 1 calc R . .
F2 F 0.6536(3) 0.5869(3) 0.2804(6) 0.212(3) Uani 1 1 d . . .
C8 C 0.5270(4) 0.7131(3) 0.6473(6) 0.110(3) Uani 1 1 d . . .
H8A H 0.5195 0.7385 0.5883 0.165 Uiso 1 1 calc R . .
H8B H 0.5547 0.7334 0.7006 0.165 Uiso 1 1 calc R . .
H8C H 0.4792 0.7012 0.6748 0.165 Uiso 1 1 calc R . .
C17 C 0.8062(4) 0.4144(3) 0.4671(6) 0.111(3) Uani 1 1 d . . .
H17A H 0.8076 0.3868 0.5249 0.134 Uiso 1 1 calc R . .
H17B H 0.8510 0.4384 0.4711 0.134 Uiso 1 1 calc R . .
F1 F 0.5697(4) 0.6014(3) 0.1657(6) 0.237(4) Uani 1 1 d . . .
C6 C 0.5271(4) 0.6254(3) 0.5202(5) 0.116(3) Uani 1 1 d . . .
H6A H 0.4802 0.6109 0.5470 0.174 Uiso 1 1 calc R . .
H6B H 0.5565 0.5932 0.4947 0.174 Uiso 1 1 calc R . .
H6C H 0.5176 0.6523 0.4639 0.174 Uiso 1 1 calc R . .
C18 C 0.8064(5) 0.3798(4) 0.3606(7) 0.144(4) Uani 1 1 d . A .
H18A H 0.7645 0.3528 0.3609 0.172 Uiso 1 1 calc R . .
H18B H 0.7981 0.4074 0.3040 0.172 Uiso 1 1 calc R . .
C19 C 0.8707(6) 0.3488(5) 0.3391(8) 0.171(4) Uani 1 1 d D . .
H191 H 0.8879 0.3315 0.4043 0.256 Uiso 0.59(2) 1 calc PR A 1
H192 H 0.9088 0.3765 0.3172 0.256 Uiso 0.59(2) 1 calc PR A 1
H193 H 0.8708 0.3143 0.3834 0.256 Uiso 0.41(2) 1 d PR A 2
H194 H 0.9128 0.3728 0.3609 0.256 Uiso 0.41(2) 1 d PR A 2
C11 C 0.6787(4) 0.6940(3) 0.8107(7) 0.127(3) Uani 1 1 d . . .
H11A H 0.6960 0.7140 0.8723 0.190 Uiso 1 1 calc R . .
H11B H 0.6544 0.7214 0.7648 0.190 Uiso 1 1 calc R . .
H11C H 0.7206 0.6766 0.7752 0.190 Uiso 1 1 calc R . .
C20 C 0.8677(17) 0.3007(7) 0.2578(12) 0.152(11) Uani 0.59(2) 1 d PD A 1
H20A H 0.9163 0.2817 0.2543 0.183 Uiso 0.59(2) 1 calc PR A 1
H20B H 0.8313 0.2716 0.2797 0.183 Uiso 0.59(2) 1 calc PR A 1
C21 C 0.8474(17) 0.3218(7) 0.1524(11) 0.158(9) Uani 0.59(2) 1 d PDU A 1
H21A H 0.8790 0.3547 0.1336 0.190 Uiso 0.59(2) 1 calc PR A 1
H21B H 0.7956 0.3348 0.1522 0.190 Uiso 0.59(2) 1 calc PR A 1
C20A C 0.882(2) 0.3349(11) 0.213(2) 0.146(13) Uani 0.41(2) 1 d PD A 2
H20C H 0.8640 0.3675 0.1718 0.176 Uiso 0.41(2) 1 calc PR A 2
H20D H 0.9348 0.3291 0.1980 0.176 Uiso 0.41(2) 1 calc PR A 2
C21A C 0.839(2) 0.2814(14) 0.1880(13) 0.174(13) Uani 0.41(2) 1 d PDU A 2
H21C H 0.7856 0.2872 0.1986 0.209 Uiso 0.41(2) 1 calc PR A 2
H21D H 0.8557 0.2484 0.2298 0.209 Uiso 0.41(2) 1 calc PR A 2
C22 C 0.8575(5) 0.2729(4) 0.0731(8) 0.168(4) Uani 1 1 d D . .
H221 H 0.8458 0.2872 0.0043 0.253 Uiso 0.59(2) 1 calc PR A 1
H222 H 0.8247 0.2411 0.0903 0.253 Uiso 0.59(2) 1 calc PR A 1
H223 H 0.9086 0.2596 0.0746 0.253 Uiso 0.59(2) 1 calc PR A 1
H224 H 0.8284 0.2415 0.0441 0.253 Uiso 0.41(2) 1 d PR A 2
H225 H 0.9097 0.2625 0.0721 0.253 Uiso 0.41(2) 1 d PR A 2
H226 H 0.8500 0.3077 0.0322 0.253 Uiso 0.41(2) 1 d PR A 2
C7 C 0.6475(4) 0.6788(3) 0.5657(5) 0.098(2) Uani 1 1 d . . .
H7A H 0.6390 0.6976 0.4994 0.147 Uiso 1 1 calc R . .
H7B H 0.6800 0.6457 0.5560 0.147 Uiso 1 1 calc R . .
H7C H 0.6706 0.7061 0.6131 0.147 Uiso 1 1 calc R . .

loop_
_atom_site_aniso_label
_atom_site_aniso_U_11
_atom_site_aniso_U_22
_atom_site_aniso_U_33
_atom_site_aniso_U_23
_atom_site_aniso_U_13
_atom_site_aniso_U_12
P1 0.0686(9) 0.0580(8) 0.0476(8) -0.0023(8) -0.0016(8) -0.0017(9)
B1 0.068(6) 0.110(8) 0.068(5) -0.012(6) 0.007(5) -0.040(5)
C14 0.108(6) 0.083(5) 0.075(5) -0.015(4) 0.006(4) 0.012(4)
C16 0.128(6) 0.084(5) 0.085(5) -0.012(4) 0.010(5) 0.016(5)
F4 0.161(4) 0.234(6) 0.105(4) -0.008(4) 0.018(3) -0.094(4)
C10 0.092(5) 0.105(5) 0.070(5) -0.031(4) -0.013(4) 0.025(5)
C13 0.087(5) 0.070(4) 0.058(4) -0.016(3) -0.005(3) 0.007(3)
C1 0.104(6) 0.100(5) 0.085(6) -0.010(4) 0.005(4) -0.035(5)
C12 0.127(6) 0.138(7) 0.059(4) -0.020(5) -0.029(4) 0.026(6)
C4 0.070(5) 0.158(7) 0.129(7) -0.010(6) 0.007(5) -0.019(5)
C15 0.101(5) 0.075(4) 0.079(5) -0.010(4) 0.011(4) 0.017(4)
C3 0.170(8) 0.122(7) 0.110(7) 0.046(6) 0.035(6) -0.026(6)
C2 0.138(7) 0.098(6) 0.113(6) -0.026(5) 0.000(5) -0.051(5)
F3 0.339(10) 0.263(8) 0.157(6) 0.032(6) 0.107(7) 0.092(8)
C5 0.104(6) 0.085(5) 0.079(5) 0.020(4) 0.017(4) 0.024(4)
C9 0.099(5) 0.115(6) 0.076(5) -0.035(4) -0.004(4) 0.013(5)
F2 0.110(4) 0.213(7) 0.313(9) 0.101(7) -0.003(5) 0.010(4)
C8 0.119(6) 0.093(5) 0.118(6) 0.031(5) 0.020(5) 0.042(5)
C17 0.131(7) 0.092(6) 0.110(6) -0.010(5) 0.030(5) 0.024(5)
F1 0.228(7) 0.265(8) 0.218(7) 0.051(6) -0.049(6) -0.148(6)
C6 0.128(7) 0.164(8) 0.056(4) 0.002(5) -0.025(4) 0.034(6)
C18 0.154(8) 0.147(8) 0.130(8) -0.042(6) 0.001(7) 0.061(7)
C19 0.181(11) 0.166(10) 0.165(11) -0.024(9) 0.034(9) 0.044(8)
C11 0.090(5) 0.103(6) 0.187(9) -0.057(6) -0.006(6) -0.032(5)
C20 0.22(3) 0.14(2) 0.097(15) -0.020(15) -0.008(17) 0.077(19)
C21 0.202(19) 0.136(19) 0.137(19) -0.049(16) -0.018(17) -0.023(19)
C20A 0.23(3) 0.13(2) 0.07(3) -0.025(19) 0.01(2) 0.02(3)
C21A 0.22(2) 0.18(3) 0.13(3) -0.01(2) -0.04(2) -0.04(3)
C22 0.136(8) 0.208(12) 0.161(10) -0.080(9) 0.024(7) 0.006(7)
C7 0.106(6) 0.086(5) 0.101(6) 0.029(4) 0.029(5) 0.000(4)

loop_
_atom_type_symbol
_atom_type_description
_atom_type_scat_dispersion_real
_atom_type_scat_dispersion_imag
_atom_type_scat_source
C C 0.0033 0.0016 'International Tables Vol C Tables 4.2.6.8 and 6.1.1.4'
H H 0.0000 0.0000 'International Tables Vol C Tables 4.2.6.8 and 6.1.1.4'
B B 0.0013 0.0007 'International Tables Vol C Tables 4.2.6.8 and 6.1.1.4'
F F 0.0171 0.0103 'International Tables Vol C Tables 4.2.6.8 and 6.1.1.4'
P P 0.1023 0.0942 'International Tables Vol C Tables 4.2.6.8 and 6.1.1.4'

loop_
_geom_angle_atom_site_label_1
_geom_angle_atom_site_label_2
_geom_angle_atom_site_label_3
_geom_angle
C13 P1 C10 103.7(3)
C13 P1 C5 109.2(3)
C10 P1 C5 112.9(3)
C13 P1 C1 107.3(3)
C10 P1 C1 110.6(3)
C5 P1 C1 112.5(3)
F2 B1 F1 113.3(9)
F2 B1 F4 117.8(9)
F1 B1 F4 109.8(8)
F2 B1 F3 107.3(9)
F1 B1 F3 101.6(9)
F4 B1 F3 105.5(8)
C15 C14 C13 111.5(5)
C17 C16 C15 115.2(6)
C12 C10 C9 109.4(6)
C12 C10 C11 106.6(6)
C9 C10 C11 108.0(6)
C12 C10 P1 111.5(5)
C9 C10 P1 113.0(5)
C11 C10 P1 108.2(5)
C14 C13 P1 122.7(4)
C2 C1 C4 108.2(6)
C2 C1 C3 106.6(6)
C4 C1 C3 109.7(6)
C2 C1 P1 111.2(5)
C4 C1 P1 111.5(5)
C3 C1 P1 109.4(5)
C14 C15 C16 112.8(6)
C7 C5 C8 108.1(6)
C7 C5 C6 107.4(6)
C8 C5 C6 109.6(6)
C7 C5 P1 110.8(5)
C8 C5 P1 111.5(5)
C6 C5 P1 109.3(5)
C16 C17 C18 112.2(7)
C19 C18 C17 115.7(8)
C18 C19 C20 118.8(13)
C18 C19 C20A 113.3(17)
C20 C19 C20A 36.6(10)
C21 C20 C19 113.4(12)
C20 C21 C22 109.8(12)
C21A C20A C19 108.0(17)
C20A C21A C22 101.8(15)
C21A C22 C21 40.1(12)

loop_
_geom_bond_atom_site_label_1
_geom_bond_atom_site_label_2
_geom_bond_distance
P1 C13 1.808(6)
P1 C10 1.863(6)
P1 C5 1.855(6)
P1 C1 1.890(7)
B1 F2 1.230(10)
B1 F1 1.305(9)
B1 F4 1.313(9)
B1 F3 1.329(10)
C14 C15 1.493(8)
C14 C13 1.535(7)
C16 C17 1.479(8)
C16 C15 1.512(8)
C10 C12 1.530(8)
C10 C9 1.535(8)
C10 C11 1.609(9)
C1 C2 1.528(8)
C1 C4 1.555(9)
C1 C3 1.576(9)
C5 C7 1.547(8)
C5 C8 1.555(8)
C5 C6 1.601(9)
C17 C18 1.572(10)
C18 C19 1.374(10)
C19 C20 1.513(10)
C19 C20A 1.65(3)
C20 C21 1.472(10)
C21 C22 1.517(9)
C20A C21A 1.479(10)
C21A C22 1.514(10)
